data_4306599
loop_
_publ_author_name
'Sudip Kumar Ghosh'
'Ranjan Patra'
'Sankar Prasad Rath'

_publ_contact_author_address
;Department of Chemistry
Indian Institute of Technology Kanpur
Kanpur-208016
INDIA
;
_publ_contact_author_email sprath@iitk.ac.in
_publ_contact_author_fax 91-512-2597436
_publ_contact_author_name 'Sankar Prasad Rath'
_publ_contact_author_phone 91-512-2597251
_publ_section_title
;
Remarkably Bent, Ethane-Linked, Diiron(III) \m-Oxobisporphyrin: Synthesis,
Structure, Conformational Switching, and Photocatalytic Oxidation
;
_journal_name_full 'Inorganic Chemistry'
_journal_page_first 10196
_journal_page_last 10198
_journal_paper_doi 10.1021/ic801423g
_journal_volume 47
_journal_year 2008
_chemical_formula_moiety 'C155 H188 Fe4 N16 O2'
_chemical_formula_sum 'C155 H188 Fe4 N16 O2'
_chemical_formula_weight 2530.63
_chemical_name_common '[Fe(OEP-CH2-CH2-OEP)]2O, 3b'
_chemical_name_systematic
; 
 ? 
;
_space_group_IT_number 14
_symmetry_cell_setting monoclinic
_symmetry_space_group_name_Hall '-P 2yn'
_symmetry_space_group_name_H-M 'P 1 21/n 1'
_atom_sites_solution_hydrogens geom
_atom_sites_solution_primary direct
_atom_sites_solution_secondary difmap
_audit_creation_method SHELXL-97
_cell_angle_alpha 90.00
_cell_angle_beta 97.3970(10)
_cell_angle_gamma 90.00
_cell_formula_units_Z 2
_cell_length_a 16.4668(8)
_cell_length_b 15.3828(7)
_cell_length_c 26.7700(13)
_cell_measurement_reflns_used 999
_cell_measurement_temperature 100(2)
_cell_measurement_theta_max 26.0
_cell_measurement_theta_min 2.6
_cell_volume 6724.6(6)
_computing_cell_refinement 'Bruker SAINT'
_computing_data_collection 'Bruker APEX'
_computing_data_reduction 'Bruker SAINT'
_computing_molecular_graphics 'SHELXL 5.1, XP (Sheldrick, 1994)'
_computing_publication_material SHELXS-97
_computing_structure_refinement 'SHELXL-97 (Sheldrick, 2008)'
_computing_structure_solution 'SHELXS-97 (Sheldrick, 2008)'
_diffrn_ambient_temperature 100(2)
_diffrn_measured_fraction_theta_full 0.998
_diffrn_measured_fraction_theta_max 0.998
_diffrn_measurement_device_type 'Bruker SMART APEX'
_diffrn_measurement_method \w
_diffrn_radiation_monochromator graphite
_diffrn_radiation_source 'fine-focus sealed tube'
_diffrn_radiation_type MoK\a
_diffrn_radiation_wavelength 0.71073
_diffrn_reflns_av_R_equivalents 0.0620
_diffrn_reflns_av_sigmaI/netI 0.0780
_diffrn_reflns_limit_h_max 19
_diffrn_reflns_limit_h_min -19
_diffrn_reflns_limit_k_max 18
_diffrn_reflns_limit_k_min 0
_diffrn_reflns_limit_l_max 32
_diffrn_reflns_limit_l_min 0
_diffrn_reflns_number 45874
_diffrn_reflns_theta_full 25.50
_diffrn_reflns_theta_max 25.50
_diffrn_reflns_theta_min 2.03
_diffrn_standards_number 0
_exptl_absorpt_coefficient_mu 0.483
_exptl_absorpt_correction_T_max 0.9181
_exptl_absorpt_correction_T_min 0.8303
_exptl_absorpt_correction_type multi-scan
_exptl_absorpt_process_details 'SADABS 2.05 (Sheldrick, 2002)'
_exptl_crystal_colour red
_exptl_crystal_density_diffrn 1.250
_exptl_crystal_density_method 'not measured'
_exptl_crystal_description Block
_exptl_crystal_F_000 2700
_exptl_crystal_size_max 0.40
_exptl_crystal_size_mid 0.21
_exptl_crystal_size_min 0.18
_refine_diff_density_max 0.822
_refine_diff_density_min -0.386
_refine_diff_density_rms 0.083
_refine_ls_extinction_method none
_refine_ls_goodness_of_fit_ref 1.033
_refine_ls_hydrogen_treatment constr
_refine_ls_matrix_type full
_refine_ls_number_parameters 838
_refine_ls_number_reflns 12496
_refine_ls_number_restraints 0
_refine_ls_restrained_S_all 1.033
_refine_ls_R_factor_all 0.0983
_refine_ls_R_factor_gt 0.0593
_refine_ls_shift/su_max 0.002
_refine_ls_shift/su_mean 0.000
_refine_ls_structure_factor_coef Fsqd
_refine_ls_weighting_details 'calc w=1/[\s^2^(Fo^2^)+(0.0746P)^2^+2.2945P] where P=(Fo^2^+2Fc^2^)/3'
_refine_ls_weighting_scheme calc
_refine_ls_wR_factor_gt 0.1346
_refine_ls_wR_factor_ref 0.1576
_reflns_number_gt 8310
_reflns_number_total 12496
_reflns_threshold_expression >2sigma(I)
_cod_data_source_file ic801423g_si_003.cif
_cod_data_source_block 6nova
_cod_database_code 4306599

loop_
_symmetry_equiv_pos_as_xyz
'x, y, z'
'-x+1/2, y+1/2, -z+1/2'
'-x, -y, -z'
'x-1/2, -y-1/2, z-1/2'

loop_
_atom_site_label
_atom_site_type_symbol
_atom_site_fract_x
_atom_site_fract_y
_atom_site_fract_z
_atom_site_U_iso_or_equiv
_atom_site_adp_type
_atom_site_occupancy
_atom_site_symmetry_multiplicity
_atom_site_calc_flag
_atom_site_refinement_flags
_atom_site_disorder_assembly
_atom_site_disorder_group
Fe1 Fe -0.06246(3) 0.89909(3) 0.761628(17) 0.01921(14) Uani 1 1 d . . .
O1 O 0.01446(14) 0.82067(15) 0.77924(8) 0.0218(5) Uani 1 1 d . . .
N1 N -0.04722(17) 0.94657(18) 0.69064(10) 0.0209(6) Uani 1 1 d . . .
N2 N -0.16566(17) 0.83408(18) 0.72737(10) 0.0207(6) Uani 1 1 d . . .
N3 N -0.12122(18) 0.90067(19) 0.82561(11) 0.0250(7) Uani 1 1 d . . .
N4 N 0.00178(17) 1.00927(18) 0.78819(10) 0.0220(7) Uani 1 1 d . B .
C1 C 0.0144(2) 1.0000(2) 0.67959(13) 0.0229(8) Uani 1 1 d . . .
C2 C 0.0048(2) 1.0184(2) 0.62611(12) 0.0221(8) Uani 1 1 d . . .
C3 C -0.0601(2) 0.9702(2) 0.60497(13) 0.0234(8) Uani 1 1 d . . .
C4 C -0.0907(2) 0.9235(2) 0.64525(12) 0.0219(8) Uani 1 1 d . . .
C5 C -0.1527(2) 0.8622(2) 0.63911(13) 0.0246(8) Uani 1 1 d . . .
H5A H -0.1732 0.8473 0.6054 0.030 Uiso 1 1 calc R . .
C6 C -0.1881(2) 0.8205(2) 0.67640(13) 0.0229(8) Uani 1 1 d . . .
C7 C -0.2563(2) 0.7601(2) 0.66861(13) 0.0250(8) Uani 1 1 d . . .
C8 C -0.2741(2) 0.7361(2) 0.71499(13) 0.0262(8) Uani 1 1 d . . .
C9 C -0.2172(2) 0.7831(2) 0.75149(13) 0.0226(8) Uani 1 1 d . . .
C10 C -0.2166(2) 0.7814(2) 0.80342(13) 0.0235(8) Uani 1 1 d . . .
H10A H -0.2504 0.7392 0.8164 0.028 Uiso 1 1 calc R . .
C11 C -0.1717(2) 0.8351(2) 0.83802(13) 0.0242(8) Uani 1 1 d . . .
C12 C -0.1729(3) 0.8330(3) 0.89178(15) 0.0423(11) Uani 1 1 d . B .
C13 C -0.1234(4) 0.8981(4) 0.91120(16) 0.079(2) Uani 1 1 d . . .
C14 C -0.0905(3) 0.9406(3) 0.86973(14) 0.0475(12) Uani 1 1 d . B .
C15 C -0.0334(3) 1.0062(3) 0.87425(15) 0.0469(12) Uani 1 1 d . . .
H15A H -0.0236 1.0341 0.9061 0.056 Uiso 1 1 calc R B .
C16 C 0.0116(2) 1.0361(2) 0.83730(13) 0.0253(8) Uani 1 1 d . B .
C17 C 0.0828(2) 1.0915(2) 0.84728(13) 0.0242(8) Uani 1 1 d . . .
C18 C 0.1194(2) 1.0934(2) 0.80456(13) 0.0236(8) Uani 1 1 d . B .
C19 C 0.0690(2) 1.0417(2) 0.76708(12) 0.0218(8) Uani 1 1 d . . .
C20 C 0.0798(2) 1.0286(2) 0.71615(13) 0.0227(8) Uani 1 1 d . B .
C21 C 0.0484(2) 1.0863(2) 0.59921(14) 0.0293(9) Uani 1 1 d . . .
H21A H 0.0638 1.0612 0.5677 0.035 Uiso 1 1 calc R . .
H21B H 0.0994 1.1032 0.6207 0.035 Uiso 1 1 calc R . .
C22 C -0.0037(3) 1.1675(3) 0.58640(16) 0.0447(11) Uani 1 1 d . . .
H22A H 0.0273 1.2094 0.5688 0.067 Uiso 1 1 calc R . .
H22B H -0.0179 1.1937 0.6175 0.067 Uiso 1 1 calc R . .
H22C H -0.0540 1.1514 0.5647 0.067 Uiso 1 1 calc R . .
C23 C -0.0986(2) 0.9697(3) 0.55116(13) 0.0310(9) Uani 1 1 d . . .
H23A H -0.1084 0.9088 0.5400 0.037 Uiso 1 1 calc R . .
H23B H -0.0601 0.9960 0.5300 0.037 Uiso 1 1 calc R . .
C24 C -0.1799(2) 1.0197(3) 0.54314(15) 0.0417(11) Uani 1 1 d . . .
H24A H -0.2025 1.0175 0.5075 0.063 Uiso 1 1 calc R . .
H24B H -0.1704 1.0804 0.5534 0.063 Uiso 1 1 calc R . .
H24C H -0.2187 0.9932 0.5634 0.063 Uiso 1 1 calc R . .
C25 C -0.3003(2) 0.7346(2) 0.61814(14) 0.0303(9) Uani 1 1 d . . .
H25A H -0.3346 0.6829 0.6223 0.036 Uiso 1 1 calc R . .
H25B H -0.2595 0.7184 0.5957 0.036 Uiso 1 1 calc R . .
C26 C -0.3548(2) 0.8073(3) 0.59320(14) 0.0340(10) Uani 1 1 d . . .
H26A H -0.3819 0.7872 0.5605 0.051 Uiso 1 1 calc R . .
H26B H -0.3211 0.8583 0.5883 0.051 Uiso 1 1 calc R . .
H26C H -0.3962 0.8228 0.6148 0.051 Uiso 1 1 calc R . .
C27 C -0.3429(2) 0.6800(2) 0.72769(15) 0.0343(10) Uani 1 1 d . . .
H27A H -0.3246 0.6478 0.7592 0.041 Uiso 1 1 calc R . .
H27B H -0.3565 0.6368 0.7005 0.041 Uiso 1 1 calc R . .
C28 C -0.4193(3) 0.7313(3) 0.73447(17) 0.0470(12) Uani 1 1 d . . .
H28A H -0.4622 0.6914 0.7425 0.071 Uiso 1 1 calc R . .
H28B H -0.4383 0.7626 0.7033 0.071 Uiso 1 1 calc R . .
H28C H -0.4067 0.7730 0.7621 0.071 Uiso 1 1 calc R . .
C29 C -0.2158(3) 0.7672(3) 0.91999(15) 0.0426(11) Uani 1 1 d . . .
H29A H -0.2636 0.7436 0.8979 0.051 Uiso 1 1 calc R B .
H29B H -0.2359 0.7950 0.9494 0.051 Uiso 1 1 calc R . .
C30 C -0.1576(3) 0.6947(4) 0.93742(18) 0.0674(16) Uani 1 1 d . B .
H30A H -0.1859 0.6517 0.9560 0.101 Uiso 1 1 calc R . .
H30B H -0.1107 0.7183 0.9595 0.101 Uiso 1 1 calc R . .
H30C H -0.1385 0.6669 0.9081 0.101 Uiso 1 1 calc R . .
C33 C 0.1100(2) 1.1362(2) 0.89638(13) 0.0284(9) Uani 1 1 d . B .
H33A H 0.1675 1.1552 0.8968 0.034 Uiso 1 1 calc R . .
H33B H 0.1085 1.0938 0.9241 0.034 Uiso 1 1 calc R . .
C34 C 0.0583(3) 1.2142(3) 0.90629(16) 0.0451(11) Uani 1 1 d . . .
H34A H 0.0794 1.2400 0.9389 0.068 Uiso 1 1 calc R B .
H34B H 0.0014 1.1958 0.9069 0.068 Uiso 1 1 calc R . .
H34C H 0.0605 1.2573 0.8796 0.068 Uiso 1 1 calc R . .
C35 C 0.1965(2) 1.1437(2) 0.79975(14) 0.0289(9) Uani 1 1 d . . .
H35A H 0.1943 1.2001 0.8173 0.035 Uiso 1 1 calc R B .
H35B H 0.1994 1.1558 0.7637 0.035 Uiso 1 1 calc R . .
C36 C 0.2745(2) 1.0945(3) 0.82193(15) 0.0372(10) Uani 1 1 d . B .
H36A H 0.3227 1.1300 0.8181 0.056 Uiso 1 1 calc R . .
H36B H 0.2778 1.0393 0.8040 0.056 Uiso 1 1 calc R . .
H36C H 0.2724 1.0831 0.8578 0.056 Uiso 1 1 calc R . .
C37 C 0.1659(2) 1.0349(2) 0.70082(13) 0.0255(8) Uani 1 1 d . . .
H37A H 0.2062 1.0341 0.7316 0.031 Uiso 1 1 calc R B .
H37B H 0.1714 1.0913 0.6838 0.031 Uiso 1 1 calc R . .
C38 C 0.1869(2) 0.9606(2) 0.66533(13) 0.0259(8) Uani 1 1 d . B .
H38A H 0.1510 0.9654 0.6328 0.031 Uiso 1 1 calc R . .
H38B H 0.2443 0.9672 0.6586 0.031 Uiso 1 1 calc R . .
Fe51 Fe 0.08012(3) 0.73669(3) 0.763950(18) 0.02017(14) Uani 1 1 d . . .
N51 N 0.07626(17) 0.75188(18) 0.68693(10) 0.0217(7) Uani 1 1 d . . .
N52 N -0.00093(19) 0.63397(19) 0.75038(11) 0.0267(7) Uani 1 1 d . . .
N53 N 0.11979(18) 0.67313(18) 0.83144(10) 0.0234(7) Uani 1 1 d . . .
N54 N 0.19647(17) 0.79040(18) 0.76765(10) 0.0206(6) Uani 1 1 d . . .
C51 C 0.1161(2) 0.8151(2) 0.66293(13) 0.0218(8) Uani 1 1 d . B .
C52 C 0.0900(2) 0.8102(2) 0.60848(13) 0.0227(8) Uani 1 1 d . . .
C53 C 0.0322(2) 0.7464(2) 0.60145(13) 0.0254(8) Uani 1 1 d . . .
C54 C 0.0219(2) 0.7119(2) 0.65039(13) 0.0248(8) Uani 1 1 d . . .
C55 C -0.0352(2) 0.6501(2) 0.65962(14) 0.0312(9) Uani 1 1 d . . .
H55A H -0.0699 0.6296 0.6310 0.037 Uiso 1 1 calc R . .
C56 C -0.0482(2) 0.6144(2) 0.70539(13) 0.0302(9) Uani 1 1 d . . .
C57 C -0.1116(2) 0.5531(3) 0.71381(14) 0.0338(9) Uani 1 1 d . . .
C58 C -0.1031(3) 0.5361(3) 0.76410(14) 0.0348(10) Uani 1 1 d . . .
C59 C -0.0346(2) 0.5878(2) 0.78614(14) 0.0281(9) Uani 1 1 d . . .
C60 C -0.0026(2) 0.5875(2) 0.83740(13) 0.0283(9) Uani 1 1 d . . .
H60A H -0.0341 0.5590 0.8599 0.034 Uiso 1 1 calc R . .
C61 C 0.0704(2) 0.6247(2) 0.85822(13) 0.0254(8) Uani 1 1 d . . .
C62 C 0.1086(2) 0.6123(2) 0.90952(13) 0.0294(9) Uani 1 1 d . . .
C63 C 0.1840(2) 0.6504(3) 0.91233(14) 0.0359(10) Uani 1 1 d . . .
C64 C 0.1902(2) 0.6894(2) 0.86363(13) 0.0266(9) Uani 1 1 d . . .
C65 C 0.2546(2) 0.7379(2) 0.85126(13) 0.0289(9) Uani 1 1 d . . .
H65A H 0.3023 0.7390 0.8754 0.035 Uiso 1 1 calc R . .
C66 C 0.2583(2) 0.7858(2) 0.80750(12) 0.0233(8) Uani 1 1 d . . .
C67 C 0.3247(2) 0.8412(2) 0.79876(13) 0.0276(9) Uani 1 1 d . . .
C68 C 0.3021(2) 0.8853(2) 0.75511(13) 0.0246(8) Uani 1 1 d . . .
C69 C 0.2210(2) 0.8514(2) 0.73500(12) 0.0208(8) Uani 1 1 d . B .
C70 C 0.1761(2) 0.8713(2) 0.68777(13) 0.0231(8) Uani 1 1 d . . .
C71 C 0.1287(2) 0.8501(2) 0.56613(13) 0.0273(8) Uani 1 1 d . . .
H71A H 0.1312 0.9140 0.5705 0.033 Uiso 1 1 calc R . .
H71B H 0.0947 0.8373 0.5337 0.033 Uiso 1 1 calc R . .
C72 C 0.2149(2) 0.8148(3) 0.56467(15) 0.0391(10) Uani 1 1 d . . .
H72A H 0.2387 0.8418 0.5367 0.059 Uiso 1 1 calc R . .
H72B H 0.2125 0.7517 0.5599 0.059 Uiso 1 1 calc R . .
H72C H 0.2490 0.8284 0.5965 0.059 Uiso 1 1 calc R . .
C73 C -0.0120(3) 0.7118(3) 0.55288(14) 0.0363(10) Uani 1 1 d . . .
H73A H -0.0156 0.7584 0.5272 0.044 Uiso 1 1 calc R . .
H73B H -0.0686 0.6960 0.5581 0.044 Uiso 1 1 calc R . .
C74 C 0.0291(3) 0.6329(3) 0.53297(17) 0.0595(14) Uani 1 1 d . . .
H74A H -0.0029 0.6132 0.5016 0.089 Uiso 1 1 calc R . .
H74B H 0.0321 0.5861 0.5580 0.089 Uiso 1 1 calc R . .
H74C H 0.0845 0.6485 0.5265 0.089 Uiso 1 1 calc R . .
C75 C -0.1731(3) 0.5138(3) 0.67254(15) 0.0444(12) Uani 1 1 d . . .
H75A H -0.2194 0.4884 0.6877 0.053 Uiso 1 1 calc R . .
H75B H -0.1950 0.5600 0.6488 0.053 Uiso 1 1 calc R . .
C76 C -0.1337(3) 0.4450(3) 0.64459(18) 0.0534(13) Uani 1 1 d . . .
H76A H -0.1741 0.4207 0.6182 0.080 Uiso 1 1 calc R . .
H76B H -0.1128 0.3987 0.6680 0.080 Uiso 1 1 calc R . .
H76C H -0.0882 0.4703 0.6292 0.080 Uiso 1 1 calc R . .
C77 C -0.1530(3) 0.4777(3) 0.79297(15) 0.0366(10) Uani 1 1 d . . .
H77A H -0.1154 0.4410 0.8159 0.044 Uiso 1 1 calc R . .
H77B H -0.1860 0.4386 0.7690 0.044 Uiso 1 1 calc R . .
C78 C -0.2096(3) 0.5253(3) 0.82348(19) 0.0542(13) Uani 1 1 d . . .
H78A H -0.2400 0.4831 0.8413 0.081 Uiso 1 1 calc R . .
H78B H -0.2481 0.5605 0.8010 0.081 Uiso 1 1 calc R . .
H78C H -0.1774 0.5631 0.8480 0.081 Uiso 1 1 calc R . .
C79 C 0.0716(3) 0.5644(3) 0.94983(14) 0.0348(10) Uani 1 1 d . . .
H79A H 0.0121 0.5767 0.9461 0.042 Uiso 1 1 calc R . .
H79B H 0.0959 0.5867 0.9831 0.042 Uiso 1 1 calc R . .
C80 C 0.0843(3) 0.4660(3) 0.94855(17) 0.0542(13) Uani 1 1 d . . .
H80A H 0.0589 0.4388 0.9758 0.081 Uiso 1 1 calc R . .
H80B H 0.1431 0.4531 0.9530 0.081 Uiso 1 1 calc R . .
H80C H 0.0591 0.4430 0.9161 0.081 Uiso 1 1 calc R . .
C81 C 0.2485(3) 0.6578(5) 0.95758(17) 0.081(2) Uani 1 1 d . . .
H81A H 0.2358 0.6154 0.9833 0.097 Uiso 1 1 calc R . .
H81B H 0.3021 0.6415 0.9473 0.097 Uiso 1 1 calc R . .
C82 C 0.2561(4) 0.7460(5) 0.98115(19) 0.121(3) Uani 1 1 d . . .
H82A H 0.2989 0.7450 1.0102 0.182 Uiso 1 1 calc R . .
H82B H 0.2038 0.7625 0.9922 0.182 Uiso 1 1 calc R . .
H82C H 0.2707 0.7884 0.9564 0.182 Uiso 1 1 calc R . .
C83 C 0.4054(2) 0.8456(3) 0.83220(14) 0.0388(10) Uani 1 1 d . . .
H83A H 0.4485 0.8632 0.8116 0.047 Uiso 1 1 calc R . .
H83B H 0.4194 0.7868 0.8457 0.047 Uiso 1 1 calc R . .
C84 C 0.4059(3) 0.9088(3) 0.87612(17) 0.0559(14) Uani 1 1 d . . .
H84A H 0.4600 0.9085 0.8962 0.084 Uiso 1 1 calc R . .
H84B H 0.3644 0.8911 0.8973 0.084 Uiso 1 1 calc R . .
H84C H 0.3934 0.9675 0.8631 0.084 Uiso 1 1 calc R . .
C85 C 0.3593(2) 0.9418(3) 0.73017(14) 0.0301(9) Uani 1 1 d . . .
H85A H 0.4024 0.9647 0.7560 0.036 Uiso 1 1 calc R . .
H85B H 0.3286 0.9919 0.7140 0.036 Uiso 1 1 calc R . .
C86 C 0.3991(2) 0.8916(3) 0.69045(15) 0.0353(10) Uani 1 1 d . . .
H86A H 0.4357 0.9303 0.6748 0.053 Uiso 1 1 calc R . .
H86B H 0.3565 0.8694 0.6646 0.053 Uiso 1 1 calc R . .
H86C H 0.4306 0.8427 0.7065 0.053 Uiso 1 1 calc R . .
C1S C -0.0650(6) 1.1599(6) 1.0345(4) 0.047(3) Uani 0.50 1 d P A 1
H1SA H -0.0246 1.1921 1.0201 0.056 Uiso 0.50 1 calc PR A 1
C2S C -0.0649(6) 1.1629(6) 1.0843(4) 0.044(2) Uani 0.50 1 d P A 1
H2SA H -0.0242 1.1952 1.1049 0.053 Uiso 0.50 1 calc PR A 1
C3S C -0.1245(6) 1.1186(6) 1.1054(3) 0.044(2) Uani 0.50 1 d P A 1
H3SA H -0.1254 1.1205 1.1408 0.052 Uiso 0.50 1 calc PR A 1
C4S C -0.1826(5) 1.0718(5) 1.0756(3) 0.041(2) Uani 0.50 1 d P A 1
H4SA H -0.2229 1.0410 1.0910 0.049 Uiso 0.50 1 calc PR A 1
C5S C -0.1846(5) 1.0677(5) 1.0223(3) 0.041(2) Uani 0.50 1 d P A 1
C6S C -0.1214(5) 1.1116(5) 1.0028(3) 0.038(2) Uani 0.50 1 d P A 1
H6SA H -0.1170 1.1085 0.9678 0.046 Uiso 0.50 1 calc PR A 1
C7S C -0.2471(7) 1.0198(7) 0.9886(5) 0.081(4) Uani 0.50 1 d P A 1
H7SA H -0.2356 1.0254 0.9538 0.121 Uiso 0.50 1 calc PR A 1
H7SB H -0.3013 1.0439 0.9916 0.121 Uiso 0.50 1 calc PR A 1
H7SC H -0.2458 0.9583 0.9982 0.121 Uiso 0.50 1 calc PR A 1
C31 C -0.0735(5) 0.8906(5) 0.9670(3) 0.0382(19) Uani 0.55 1 d P B 2
H31A H -0.0671 0.9504 0.9805 0.046 Uiso 0.55 1 calc PR B 2
H31B H -0.1094 0.8594 0.9880 0.046 Uiso 0.55 1 calc PR B 2
C32 C 0.0133(6) 0.8461(5) 0.9768(3) 0.045(2) Uani 0.55 1 d P B 2
H32A H 0.0332 0.8481 1.0129 0.067 Uiso 0.55 1 calc PR B 2
H32B H 0.0516 0.8771 0.9580 0.067 Uiso 0.55 1 calc PR B 2
H32C H 0.0089 0.7855 0.9656 0.067 Uiso 0.55 1 calc PR B 2
C31A C -0.1283(4) 0.9493(5) 0.9627(3) 0.0167(16) Uiso 0.45 1 d P B 3
H31C H -0.1286 0.9042 0.9890 0.020 Uiso 0.45 1 calc PR B 3
H31D H -0.0756 0.9806 0.9702 0.020 Uiso 0.45 1 calc PR B 3
C32A C -0.1927(5) 1.0127(6) 0.9718(3) 0.0276(19) Uiso 0.45 1 d P B 3
H32D H -0.1816 1.0350 1.0063 0.041 Uiso 0.45 1 calc PR B 3
H32E H -0.2463 0.9840 0.9671 0.041 Uiso 0.45 1 calc PR B 3
H32F H -0.1928 1.0611 0.9479 0.041 Uiso 0.45 1 calc PR B 3

loop_
_atom_site_aniso_label
_atom_site_aniso_U_11
_atom_site_aniso_U_22
_atom_site_aniso_U_33
_atom_site_aniso_U_23
_atom_site_aniso_U_13
_atom_site_aniso_U_12
Fe1 0.0171(3) 0.0215(3) 0.0189(3) 0.0010(2) 0.0019(2) 0.0009(2)
O1 0.0178(12) 0.0227(13) 0.0248(13) 0.0029(10) 0.0028(10) 0.0028(11)
N1 0.0205(16) 0.0221(16) 0.0204(15) -0.0009(12) 0.0037(12) 0.0005(13)
N2 0.0188(15) 0.0215(16) 0.0217(15) -0.0025(12) 0.0026(12) 0.0033(13)
N3 0.0199(16) 0.0321(18) 0.0235(15) -0.0023(13) 0.0044(13) -0.0038(14)
N4 0.0200(16) 0.0233(16) 0.0220(15) 0.0018(12) 0.0004(13) -0.0010(13)
C1 0.026(2) 0.0178(19) 0.0252(18) 0.0042(15) 0.0042(16) 0.0009(16)
C2 0.0247(19) 0.0213(19) 0.0203(17) 0.0012(15) 0.0036(15) 0.0038(16)
C3 0.0213(19) 0.029(2) 0.0211(18) 0.0008(15) 0.0054(15) 0.0034(17)
C4 0.0200(18) 0.027(2) 0.0184(17) -0.0018(15) 0.0009(15) 0.0059(16)
C5 0.0186(19) 0.032(2) 0.0224(18) -0.0080(16) 0.0003(15) 0.0001(17)
C6 0.0208(19) 0.025(2) 0.0228(18) -0.0024(15) 0.0013(15) 0.0014(16)
C7 0.0232(19) 0.0211(19) 0.030(2) -0.0046(16) 0.0004(16) 0.0022(16)
C8 0.031(2) 0.0176(19) 0.029(2) -0.0016(16) -0.0007(17) -0.0025(17)
C9 0.0175(18) 0.0211(19) 0.0282(19) -0.0018(15) -0.0012(16) -0.0015(16)
C10 0.0196(19) 0.022(2) 0.0292(19) 0.0067(16) 0.0037(16) 0.0028(16)
C11 0.0172(18) 0.029(2) 0.0270(19) 0.0013(16) 0.0063(16) 0.0010(16)
C12 0.037(2) 0.065(3) 0.026(2) -0.004(2) 0.0089(19) -0.026(2)
C13 0.092(4) 0.125(5) 0.022(2) -0.019(3) 0.017(3) -0.082(4)
C14 0.048(3) 0.073(3) 0.022(2) -0.012(2) 0.010(2) -0.035(3)
C15 0.051(3) 0.066(3) 0.025(2) -0.014(2) 0.011(2) -0.034(3)
C16 0.026(2) 0.028(2) 0.0223(18) -0.0021(16) 0.0024(16) -0.0032(17)
C17 0.0223(19) 0.026(2) 0.0237(18) -0.0003(15) -0.0006(16) -0.0053(16)
C18 0.0237(19) 0.0212(19) 0.0259(19) 0.0018(15) 0.0028(16) -0.0033(16)
C19 0.0208(19) 0.0228(19) 0.0211(17) 0.0017(15) -0.0005(15) 0.0018(16)
C20 0.026(2) 0.0192(18) 0.0239(18) 0.0026(15) 0.0045(16) -0.0036(16)
C21 0.034(2) 0.031(2) 0.0229(19) 0.0022(16) 0.0020(17) -0.0031(18)
C22 0.055(3) 0.032(2) 0.045(3) 0.008(2) -0.003(2) -0.006(2)
C23 0.033(2) 0.041(2) 0.0190(18) 0.0023(17) 0.0029(17) -0.0061(19)
C24 0.031(2) 0.063(3) 0.028(2) 0.014(2) -0.0080(18) -0.003(2)
C25 0.028(2) 0.033(2) 0.029(2) -0.0058(17) 0.0014(17) -0.0057(18)
C26 0.032(2) 0.040(2) 0.028(2) -0.0003(18) -0.0041(18) -0.006(2)
C27 0.039(2) 0.030(2) 0.033(2) 0.0027(18) -0.0007(19) -0.0137(19)
C28 0.034(2) 0.054(3) 0.055(3) -0.005(2) 0.014(2) -0.021(2)
C29 0.042(3) 0.060(3) 0.025(2) 0.006(2) 0.0027(19) -0.019(2)
C30 0.062(4) 0.092(4) 0.047(3) 0.009(3) 0.004(3) -0.026(3)
C33 0.030(2) 0.035(2) 0.0204(18) -0.0018(16) 0.0025(16) -0.0118(18)
C34 0.046(3) 0.053(3) 0.037(2) -0.015(2) 0.011(2) -0.005(2)
C35 0.034(2) 0.026(2) 0.028(2) -0.0031(16) 0.0071(17) -0.0118(18)
C36 0.026(2) 0.045(3) 0.041(2) -0.005(2) 0.0032(19) -0.009(2)
C37 0.028(2) 0.024(2) 0.0252(19) 0.0032(15) 0.0066(16) -0.0012(17)
C38 0.024(2) 0.028(2) 0.0257(19) 0.0030(16) 0.0037(16) -0.0039(17)
Fe51 0.0207(3) 0.0198(3) 0.0195(3) 0.0007(2) 0.0010(2) -0.0001(2)
N51 0.0205(16) 0.0219(16) 0.0220(15) 0.0016(12) -0.0005(13) -0.0001(13)
N52 0.0315(18) 0.0241(17) 0.0233(16) -0.0011(13) -0.0012(14) -0.0068(15)
N53 0.0280(17) 0.0215(16) 0.0207(15) 0.0012(12) 0.0029(13) 0.0059(14)
N54 0.0170(15) 0.0223(16) 0.0226(15) -0.0018(12) 0.0025(12) 0.0039(13)
C51 0.0204(19) 0.0205(19) 0.0241(18) 0.0002(15) 0.0010(15) 0.0007(16)
C52 0.0239(19) 0.0203(19) 0.0234(18) 0.0023(15) 0.0013(15) 0.0024(16)
C53 0.026(2) 0.027(2) 0.0215(18) 0.0013(15) -0.0014(16) 0.0002(17)
C54 0.027(2) 0.024(2) 0.0235(18) 0.0001(15) 0.0015(16) 0.0003(17)
C55 0.031(2) 0.034(2) 0.026(2) -0.0016(17) -0.0037(17) -0.0110(19)
C56 0.035(2) 0.029(2) 0.026(2) -0.0032(16) 0.0014(17) -0.0075(18)
C57 0.033(2) 0.034(2) 0.034(2) -0.0007(18) 0.0019(18) -0.0149(19)
C58 0.043(3) 0.030(2) 0.031(2) 0.0017(17) 0.0047(19) -0.010(2)
C59 0.032(2) 0.019(2) 0.034(2) 0.0005(16) 0.0066(18) -0.0038(17)
C60 0.038(2) 0.021(2) 0.0267(19) 0.0029(16) 0.0073(18) -0.0020(18)
C61 0.030(2) 0.022(2) 0.0246(18) 0.0013(15) 0.0057(16) 0.0063(17)
C62 0.032(2) 0.030(2) 0.0265(19) 0.0038(16) 0.0066(17) 0.0115(18)
C63 0.026(2) 0.055(3) 0.027(2) 0.0077(19) 0.0054(17) 0.006(2)
C64 0.0205(19) 0.038(2) 0.0215(18) 0.0022(16) 0.0037(16) 0.0075(18)
C65 0.0215(19) 0.044(2) 0.0207(18) -0.0023(17) 0.0006(16) 0.0092(18)
C66 0.0154(18) 0.035(2) 0.0190(17) -0.0007(16) 0.0004(15) 0.0064(17)
C67 0.0201(19) 0.038(2) 0.0241(19) -0.0050(17) 0.0007(16) 0.0034(18)
C68 0.0181(18) 0.029(2) 0.0267(19) -0.0068(16) 0.0039(16) 0.0006(16)
C69 0.0180(18) 0.0198(19) 0.0239(18) -0.0034(15) -0.0001(15) 0.0019(15)
C70 0.0219(19) 0.0221(19) 0.0257(18) -0.0008(15) 0.0045(16) -0.0023(16)
C71 0.033(2) 0.027(2) 0.0218(18) -0.0010(16) 0.0024(16) -0.0001(18)
C72 0.038(2) 0.047(3) 0.035(2) 0.008(2) 0.0124(19) -0.001(2)
C73 0.044(3) 0.035(2) 0.027(2) 0.0087(18) -0.0091(19) -0.011(2)
C74 0.088(4) 0.049(3) 0.038(3) -0.021(2) -0.007(3) -0.006(3)
C75 0.054(3) 0.041(3) 0.040(2) -0.002(2) 0.011(2) -0.027(2)
C76 0.050(3) 0.051(3) 0.057(3) 0.003(2) -0.001(2) -0.005(3)
C77 0.044(3) 0.032(2) 0.033(2) 0.0012(18) 0.0036(19) -0.018(2)
C78 0.041(3) 0.038(3) 0.088(4) 0.014(3) 0.024(3) -0.003(2)
C79 0.040(2) 0.042(2) 0.0223(19) 0.0081(17) 0.0062(18) 0.008(2)
C80 0.077(4) 0.046(3) 0.046(3) 0.021(2) 0.029(3) 0.019(3)
C81 0.024(2) 0.191(7) 0.026(2) 0.041(3) -0.004(2) -0.006(4)
C82 0.093(5) 0.245(9) 0.025(3) -0.018(4) 0.002(3) -0.111(6)
C83 0.021(2) 0.064(3) 0.030(2) 0.002(2) -0.0003(17) -0.004(2)
C84 0.036(3) 0.087(4) 0.042(3) -0.012(3) -0.007(2) -0.014(3)
C85 0.021(2) 0.035(2) 0.032(2) 0.0006(18) -0.0004(17) -0.0056(18)
C86 0.026(2) 0.041(2) 0.040(2) 0.0048(19) 0.0108(18) -0.0033(19)
C1S 0.036(6) 0.043(6) 0.065(7) 0.007(5) 0.022(5) 0.021(5)
C2S 0.037(5) 0.035(5) 0.056(6) -0.015(4) -0.014(5) 0.017(4)
C3S 0.055(6) 0.041(5) 0.033(5) -0.004(4) -0.001(4) 0.040(5)
C4S 0.041(5) 0.034(5) 0.051(5) 0.008(4) 0.020(5) 0.010(4)
C5S 0.044(5) 0.024(4) 0.053(5) -0.005(4) -0.001(4) 0.014(4)
C6S 0.048(5) 0.038(5) 0.028(4) 0.007(4) 0.006(4) 0.016(4)
C7S 0.059(7) 0.052(7) 0.120(11) -0.022(7) -0.031(8) 0.003(6)
C31 0.043(5) 0.042(5) 0.031(4) -0.005(3) 0.006(4) -0.010(4)
C32 0.054(6) 0.042(5) 0.035(4) 0.000(4) -0.005(4) 0.005(5)

loop_
_atom_type_symbol
_atom_type_description
_atom_type_scat_dispersion_real
_atom_type_scat_dispersion_imag
_atom_type_scat_source
C C 0.0033 0.0016 'International Tables Vol C Tables 4.2.6.8 and 6.1.1.4'
H H 0.0000 0.0000 'International Tables Vol C Tables 4.2.6.8 and 6.1.1.4'
N N 0.0061 0.0033 'International Tables Vol C Tables 4.2.6.8 and 6.1.1.4'
O O 0.0106 0.0060 'International Tables Vol C Tables 4.2.6.8 and 6.1.1.4'
Fe Fe 0.3463 0.8444 'International Tables Vol C Tables 4.2.6.8 and 6.1.1.4'

loop_
_geom_angle_atom_site_label_1
_geom_angle_atom_site_label_2
_geom_angle_atom_site_label_3
_geom_angle
_geom_angle_site_symmetry_1
_geom_angle_site_symmetry_3
_geom_angle_publ_flag
O1 Fe1 N3 100.50(11) . . ?
O1 Fe1 N4 98.61(11) . . ?
N3 Fe1 N4 88.79(11) . . ?
O1 Fe1 N2 107.82(11) . . ?
N3 Fe1 N2 85.88(11) . . ?
N4 Fe1 N2 153.56(11) . . ?
O1 Fe1 N1 108.44(11) . . ?
N3 Fe1 N1 150.97(11) . . ?
N4 Fe1 N1 84.84(11) . . ?
N2 Fe1 N1 87.36(11) . . ?
Fe51 O1 Fe1 151.15(14) . . ?
C1 N1 C4 106.3(3) . . ?
C1 N1 Fe1 126.1(2) . . ?
C4 N1 Fe1 127.3(2) . . ?
C9 N2 C6 105.9(3) . . ?
C9 N2 Fe1 125.8(2) . . ?
C6 N2 Fe1 127.4(2) . . ?
C14 N3 C11 106.8(3) . . ?
C14 N3 Fe1 123.9(3) . . ?
C11 N3 Fe1 123.5(2) . . ?
C16 N4 C19 106.2(3) . . ?
C16 N4 Fe1 124.6(2) . . ?
C19 N4 Fe1 123.3(2) . . ?
N1 C1 C20 123.5(3) . . ?
N1 C1 C2 110.0(3) . . ?
C20 C1 C2 126.4(3) . . ?
C3 C2 C1 106.5(3) . . ?
C3 C2 C21 125.2(3) . . ?
C1 C2 C21 127.7(3) . . ?
C2 C3 C4 107.0(3) . . ?
C2 C3 C23 127.9(3) . . ?
C4 C3 C23 124.9(3) . . ?
N1 C4 C5 125.0(3) . . ?
N1 C4 C3 109.9(3) . . ?
C5 C4 C3 125.1(3) . . ?
C6 C5 C4 127.3(3) . . ?
C6 C5 H5A 116.3 . . ?
C4 C5 H5A 116.3 . . ?
C5 C6 N2 124.0(3) . . ?
C5 C6 C7 125.9(3) . . ?
N2 C6 C7 110.0(3) . . ?
C8 C7 C6 107.2(3) . . ?
C8 C7 C25 127.9(3) . . ?
C6 C7 C25 124.8(3) . . ?
C7 C8 C9 106.3(3) . . ?
C7 C8 C27 128.4(3) . . ?
C9 C8 C27 125.0(3) . . ?
N2 C9 C10 123.7(3) . . ?
N2 C9 C8 110.5(3) . . ?
C10 C9 C8 125.7(3) . . ?
C11 C10 C9 126.4(3) . . ?
C11 C10 H10A 116.8 . . ?
C9 C10 H10A 116.8 . . ?
N3 C11 C10 124.4(3) . . ?
N3 C11 C12 110.2(3) . . ?
C10 C11 C12 125.4(3) . . ?
C13 C12 C11 106.4(4) . . ?
C13 C12 C29 127.5(4) . . ?
C11 C12 C29 126.0(4) . . ?
C12 C13 C14 107.8(4) . . ?
C12 C13 C31A 127.0(5) . . ?
C14 C13 C31A 120.1(5) . . ?
C12 C13 C31 120.8(5) . . ?
C14 C13 C31 123.0(5) . . ?
C31A C13 C31 46.6(4) . . ?
N3 C14 C15 125.3(4) . . ?
N3 C14 C13 108.9(4) . . ?
C15 C14 C13 125.6(4) . . ?
C14 C15 C16 127.0(4) . . ?
C14 C15 H15A 116.5 . . ?
C16 C15 H15A 116.5 . . ?
N4 C16 C15 125.3(3) . . ?
N4 C16 C17 110.4(3) . . ?
C15 C16 C17 123.9(3) . . ?
C18 C17 C16 107.0(3) . . ?
C18 C17 C33 127.8(3) . . ?
C16 C17 C33 125.1(3) . . ?
C17 C18 C19 107.1(3) . . ?
C17 C18 C35 123.5(3) . . ?
C19 C18 C35 129.4(3) . . ?
N4 C19 C20 122.9(3) . . ?
N4 C19 C18 109.1(3) . . ?
C20 C19 C18 127.8(3) . . ?
C19 C20 C1 121.9(3) . . ?
C19 C20 C37 119.1(3) . . ?
C1 C20 C37 118.6(3) . . ?
C2 C21 C22 112.8(3) . . ?
C2 C21 H21A 109.0 . . ?
C22 C21 H21A 109.0 . . ?
C2 C21 H21B 109.0 . . ?
C22 C21 H21B 109.0 . . ?
H21A C21 H21B 107.8 . . ?
C21 C22 H22A 109.5 . . ?
C21 C22 H22B 109.5 . . ?
H22A C22 H22B 109.5 . . ?
C21 C22 H22C 109.5 . . ?
H22A C22 H22C 109.5 . . ?
H22B C22 H22C 109.5 . . ?
C3 C23 C24 112.7(3) . . ?
C3 C23 H23A 109.1 . . ?
C24 C23 H23A 109.1 . . ?
C3 C23 H23B 109.1 . . ?
C24 C23 H23B 109.1 . . ?
H23A C23 H23B 107.8 . . ?
C23 C24 H24A 109.5 . . ?
C23 C24 H24B 109.5 . . ?
H24A C24 H24B 109.5 . . ?
C23 C24 H24C 109.5 . . ?
H24A C24 H24C 109.5 . . ?
H24B C24 H24C 109.5 . . ?
C7 C25 C26 113.0(3) . . ?
C7 C25 H25A 109.0 . . ?
C26 C25 H25A 109.0 . . ?
C7 C25 H25B 109.0 . . ?
C26 C25 H25B 109.0 . . ?
H25A C25 H25B 107.8 . . ?
C25 C26 H26A 109.5 . . ?
C25 C26 H26B 109.5 . . ?
H26A C26 H26B 109.5 . . ?
C25 C26 H26C 109.5 . . ?
H26A C26 H26C 109.5 . . ?
H26B C26 H26C 109.5 . . ?
C8 C27 C28 113.0(3) . . ?
C8 C27 H27A 109.0 . . ?
C28 C27 H27A 109.0 . . ?
C8 C27 H27B 109.0 . . ?
C28 C27 H27B 109.0 . . ?
H27A C27 H27B 107.8 . . ?
C27 C28 H28A 109.5 . . ?
C27 C28 H28B 109.5 . . ?
H28A C28 H28B 109.5 . . ?
C27 C28 H28C 109.5 . . ?
H28A C28 H28C 109.5 . . ?
H28B C28 H28C 109.5 . . ?
C12 C29 C30 109.6(4) . . ?
C12 C29 H29A 109.8 . . ?
C30 C29 H29A 109.8 . . ?
C12 C29 H29B 109.8 . . ?
C30 C29 H29B 109.8 . . ?
H29A C29 H29B 108.2 . . ?
C29 C30 H30A 109.5 . . ?
C29 C30 H30B 109.5 . . ?
H30A C30 H30B 109.5 . . ?
C29 C30 H30C 109.5 . . ?
H30A C30 H30C 109.5 . . ?
H30B C30 H30C 109.5 . . ?
C17 C33 C34 113.9(3) . . ?
C17 C33 H33A 108.8 . . ?
C34 C33 H33A 108.8 . . ?
C17 C33 H33B 108.8 . . ?
C34 C33 H33B 108.8 . . ?
H33A C33 H33B 107.7 . . ?
C33 C34 H34A 109.5 . . ?
C33 C34 H34B 109.5 . . ?
H34A C34 H34B 109.5 . . ?
C33 C34 H34C 109.5 . . ?
H34A C34 H34C 109.5 . . ?
H34B C34 H34C 109.5 . . ?
C18 C35 C36 112.6(3) . . ?
C18 C35 H35A 109.1 . . ?
C36 C35 H35A 109.1 . . ?
C18 C35 H35B 109.1 . . ?
C36 C35 H35B 109.1 . . ?
H35A C35 H35B 107.8 . . ?
C35 C36 H36A 109.5 . . ?
C35 C36 H36B 109.5 . . ?
H36A C36 H36B 109.5 . . ?
C35 C36 H36C 109.5 . . ?
H36A C36 H36C 109.5 . . ?
H36B C36 H36C 109.5 . . ?
C20 C37 C38 113.9(3) . . ?
C20 C37 H37A 108.8 . . ?
C38 C37 H37A 108.8 . . ?
C20 C37 H37B 108.8 . . ?
C38 C37 H37B 108.8 . . ?
H37A C37 H37B 107.7 . . ?
C70 C38 C37 112.1(3) . . ?
C70 C38 H38A 109.2 . . ?
C37 C38 H38A 109.2 . . ?
C70 C38 H38B 109.2 . . ?
C37 C38 H38B 109.2 . . ?
H38A C38 H38B 107.9 . . ?
O1 Fe51 N51 101.96(11) . . ?
O1 Fe51 N52 101.48(12) . . ?
N51 Fe51 N52 88.56(11) . . ?
O1 Fe51 N54 106.64(11) . . ?
N51 Fe51 N54 84.97(11) . . ?
N52 Fe51 N54 151.87(12) . . ?
O1 Fe51 N53 105.98(11) . . ?
N51 Fe51 N53 152.05(11) . . ?
N52 Fe51 N53 85.24(11) . . ?
N54 Fe51 N53 87.77(11) . . ?
C51 N51 C54 106.8(3) . . ?
C51 N51 Fe51 126.1(2) . . ?
C54 N51 Fe51 126.1(2) . . ?
C59 N52 C56 105.3(3) . . ?
C59 N52 Fe51 125.8(2) . . ?
C56 N52 Fe51 126.7(2) . . ?
C61 N53 C64 106.2(3) . . ?
C61 N53 Fe51 124.6(2) . . ?
C64 N53 Fe51 127.1(2) . . ?
C69 N54 C66 106.2(3) . . ?
C69 N54 Fe51 125.8(2) . . ?
C66 N54 Fe51 127.0(2) . . ?
N51 C51 C70 124.0(3) . . ?
N51 C51 C52 109.3(3) . . ?
C70 C51 C52 126.6(3) . . ?
C53 C52 C51 106.5(3) . . ?
C53 C52 C71 123.2(3) . . ?
C51 C52 C71 129.1(3) . . ?
C52 C53 C54 107.5(3) . . ?
C52 C53 C73 128.8(3) . . ?
C54 C53 C73 123.7(3) . . ?
C55 C54 N51 125.0(3) . . ?
C55 C54 C53 125.3(3) . . ?
N51 C54 C53 109.7(3) . . ?
C54 C55 C56 128.2(3) . . ?
C54 C55 H55A 115.9 . . ?
C56 C55 H55A 115.9 . . ?
N52 C56 C55 123.5(3) . . ?
N52 C56 C57 110.1(3) . . ?
C55 C56 C57 126.4(3) . . ?
C58 C57 C56 107.1(3) . . ?
C58 C57 C75 128.0(4) . . ?
C56 C57 C75 124.8(3) . . ?
C57 C58 C59 105.9(3) . . ?
C57 C58 C77 129.2(4) . . ?
C59 C58 C77 124.9(3) . . ?
N52 C59 C60 123.4(3) . . ?
N52 C59 C58 111.5(3) . . ?
C60 C59 C58 124.9(3) . . ?
C61 C60 C59 126.1(3) . . ?
C61 C60 H60A 116.9 . . ?
C59 C60 H60A 116.9 . . ?
N53 C61 C60 123.9(3) . . ?
N53 C61 C62 110.7(3) . . ?
C60 C61 C62 125.2(3) . . ?
C63 C62 C61 106.0(3) . . ?
C63 C62 C79 128.5(4) . . ?
C61 C62 C79 125.5(4) . . ?
C62 C63 C64 107.3(3) . . ?
C62 C63 C81 128.1(4) . . ?
C64 C63 C81 124.5(4) . . ?
C65 C64 N53 124.3(3) . . ?
C65 C64 C63 126.0(3) . . ?
N53 C64 C63 109.6(3) . . ?
C64 C65 C66 127.5(3) . . ?
C64 C65 H65A 116.2 . . ?
C66 C65 H65A 116.2 . . ?
N54 C66 C65 124.8(3) . . ?
N54 C66 C67 110.3(3) . . ?
C65 C66 C67 124.7(3) . . ?
C68 C67 C66 107.8(3) . . ?
C68 C67 C83 127.7(4) . . ?
C66 C67 C83 124.4(3) . . ?
C67 C68 C69 105.9(3) . . ?
C67 C68 C85 123.5(3) . . ?
C69 C68 C85 129.4(3) . . ?
N54 C69 C70 123.5(3) . . ?
N54 C69 C68 109.6(3) . . ?
C70 C69 C68 126.7(3) . . ?
C51 C70 C69 122.8(3) . . ?
C51 C70 C38 118.5(3) . . ?
C69 C70 C38 118.4(3) . . ?
C52 C71 C72 111.2(3) . . ?
C52 C71 H71A 109.4 . . ?
C72 C71 H71A 109.4 . . ?
C52 C71 H71B 109.4 . . ?
C72 C71 H71B 109.4 . . ?
H71A C71 H71B 108.0 . . ?
C71 C72 H72A 109.5 . . ?
C71 C72 H72B 109.5 . . ?
H72A C72 H72B 109.5 . . ?
C71 C72 H72C 109.5 . . ?
H72A C72 H72C 109.5 . . ?
H72B C72 H72C 109.5 . . ?
C53 C73 C74 113.5(3) . . ?
C53 C73 H73A 108.9 . . ?
C74 C73 H73A 108.9 . . ?
C53 C73 H73B 108.9 . . ?
C74 C73 H73B 108.9 . . ?
H73A C73 H73B 107.7 . . ?
C73 C74 H74A 109.5 . . ?
C73 C74 H74B 109.5 . . ?
H74A C74 H74B 109.5 . . ?
C73 C74 H74C 109.5 . . ?
H74A C74 H74C 109.5 . . ?
H74B C74 H74C 109.5 . . ?
C76 C75 C57 110.7(4) . . ?
C76 C75 H75A 109.5 . . ?
C57 C75 H75A 109.5 . . ?
C76 C75 H75B 109.5 . . ?
C57 C75 H75B 109.5 . . ?
H75A C75 H75B 108.1 . . ?
C75 C76 H76A 109.5 . . ?
C75 C76 H76B 109.5 . . ?
H76A C76 H76B 109.5 . . ?
C75 C76 H76C 109.5 . . ?
H76A C76 H76C 109.5 . . ?
H76B C76 H76C 109.5 . . ?
C58 C77 C78 114.0(3) . . ?
C58 C77 H77A 108.8 . . ?
C78 C77 H77A 108.8 . . ?
C58 C77 H77B 108.8 . . ?
C78 C77 H77B 108.8 . . ?
H77A C77 H77B 107.6 . . ?
C77 C78 H78A 109.5 . . ?
C77 C78 H78B 109.5 . . ?
H78A C78 H78B 109.5 . . ?
C77 C78 H78C 109.5 . . ?
H78A C78 H78C 109.5 . . ?
H78B C78 H78C 109.5 . . ?
C62 C79 C80 113.6(3) . . ?
C62 C79 H79A 108.8 . . ?
C80 C79 H79A 108.8 . . ?
C62 C79 H79B 108.8 . . ?
C80 C79 H79B 108.8 . . ?
H79A C79 H79B 107.7 . . ?
C79 C80 H80A 109.5 . . ?
C79 C80 H80B 109.5 . . ?
H80A C80 H80B 109.5 . . ?
C79 C80 H80C 109.5 . . ?
H80A C80 H80C 109.5 . . ?
H80B C80 H80C 109.5 . . ?
C82 C81 C63 114.8(5) . . ?
C82 C81 H81A 108.6 . . ?
C63 C81 H81A 108.6 . . ?
C82 C81 H81B 108.6 . . ?
C63 C81 H81B 108.6 . . ?
H81A C81 H81B 107.5 . . ?
C81 C82 H82A 109.5 . . ?
C81 C82 H82B 109.5 . . ?
H82A C82 H82B 109.5 . . ?
C81 C82 H82C 109.5 . . ?
H82A C82 H82C 109.5 . . ?
H82B C82 H82C 109.5 . . ?
C67 C83 C84 113.8(4) . . ?
C67 C83 H83A 108.8 . . ?
C84 C83 H83A 108.8 . . ?
C67 C83 H83B 108.8 . . ?
C84 C83 H83B 108.8 . . ?
H83A C83 H83B 107.7 . . ?
C83 C84 H84A 109.5 . . ?
C83 C84 H84B 109.5 . . ?
H84A C84 H84B 109.5 . . ?
C83 C84 H84C 109.5 . . ?
H84A C84 H84C 109.5 . . ?
H84B C84 H84C 109.5 . . ?
C68 C85 C86 111.5(3) . . ?
C68 C85 H85A 109.3 . . ?
C86 C85 H85A 109.3 . . ?
C68 C85 H85B 109.3 . . ?
C86 C85 H85B 109.3 . . ?
H85A C85 H85B 108.0 . . ?
C85 C86 H86A 109.5 . . ?
C85 C86 H86B 109.5 . . ?
H86A C86 H86B 109.5 . . ?
C85 C86 H86C 109.5 . . ?
H86A C86 H86C 109.5 . . ?
H86B C86 H86C 109.5 . . ?
C2S C1S C6S 123.0(10) . . ?
C2S C1S H1SA 118.5 . . ?
C6S C1S H1SA 118.5 . . ?
C1S C2S C3S 118.9(9) . . ?
C1S C2S H2SA 120.5 . . ?
C3S C2S H2SA 120.5 . . ?
C4S C3S C2S 120.3(8) . . ?
C4S C3S H3SA 119.8 . . ?
C2S C3S H3SA 119.8 . . ?
C3S C4S C5S 122.1(8) . . ?
C3S C4S H4SA 119.0 . . ?
C5S C4S H4SA 119.0 . . ?
C6S C5S C4S 115.6(8) . . ?
C6S C5S C7S 120.5(9) . . ?
C4S C5S C7S 124.0(10) . . ?
C1S C6S C5S 120.0(8) . . ?
C1S C6S H6SA 120.0 . . ?
C5S C6S H6SA 120.0 . . ?
C5S C7S H7SA 109.5 . . ?
C5S C7S H7SB 109.5 . . ?
H7SA C7S H7SB 109.5 . . ?
C5S C7S H7SC 109.5 . . ?
H7SA C7S H7SC 109.5 . . ?
H7SB C7S H7SC 109.5 . . ?
C32 C31 C13 121.9(6) . . ?
C32 C31 H31A 106.8 . . ?
C13 C31 H31A 106.8 . . ?
C32 C31 H31B 106.8 . . ?
C13 C31 H31B 106.8 . . ?
H31A C31 H31B 106.7 . . ?
C31 C32 H32A 109.5 . . ?
C31 C32 H32B 109.5 . . ?
H32A C32 H32B 109.5 . . ?
C31 C32 H32C 109.5 . . ?
H32A C32 H32C 109.5 . . ?
H32B C32 H32C 109.5 . . ?
C32A C31A C13 125.6(6) . . ?
C32A C31A H31C 105.9 . . ?
C13 C31A H31C 105.9 . . ?
C32A C31A H31D 105.9 . . ?
C13 C31A H31D 105.9 . . ?
H31C C31A H31D 106.2 . . ?
C31A C32A H32D 109.5 . . ?
C31A C32A H32E 109.5 . . ?
H32D C32A H32E 109.5 . . ?
C31A C32A H32F 109.5 . . ?
H32D C32A H32F 109.5 . . ?
H32E C32A H32F 109.5 . . ?

loop_
_geom_bond_atom_site_label_1
_geom_bond_atom_site_label_2
_geom_bond_distance
_geom_bond_site_symmetry_2
_geom_bond_publ_flag
Fe1 O1 1.769(2) . ?
Fe1 N3 2.073(3) . ?
Fe1 N4 2.075(3) . ?
Fe1 N2 2.080(3) . ?
Fe1 N1 2.081(3) . ?
O1 Fe51 1.766(2) . ?
N1 C1 1.367(4) . ?
N1 C4 1.375(4) . ?
N2 C9 1.376(4) . ?
N2 C6 1.383(4) . ?
N3 C14 1.369(5) . ?
N3 C11 1.374(4) . ?
N4 C16 1.367(4) . ?
N4 C19 1.398(4) . ?
C1 C20 1.428(5) . ?
C1 C2 1.448(5) . ?
C2 C3 1.363(5) . ?
C2 C21 1.503(5) . ?
C3 C4 1.439(5) . ?
C3 C23 1.497(5) . ?
C4 C5 1.384(5) . ?
C5 C6 1.378(5) . ?
C5 H5A 0.9500 . ?
C6 C7 1.451(5) . ?
C7 C8 1.363(5) . ?
C7 C25 1.501(5) . ?
C8 C9 1.457(5) . ?
C8 C27 1.497(5) . ?
C9 C10 1.389(5) . ?
C10 C11 1.383(5) . ?
C10 H10A 0.9500 . ?
C11 C12 1.442(5) . ?
C12 C13 1.352(6) . ?
C12 C29 1.494(5) . ?
C13 C14 1.453(6) . ?
C13 C31A 1.599(8) . ?
C13 C31 1.613(8) . ?
C14 C15 1.374(5) . ?
C15 C16 1.388(5) . ?
C15 H15A 0.9500 . ?
C16 C17 1.447(5) . ?
C17 C18 1.360(5) . ?
C17 C33 1.499(5) . ?
C18 C19 1.453(5) . ?
C18 C35 1.507(5) . ?
C19 C20 1.412(5) . ?
C20 C37 1.529(5) . ?
C21 C22 1.529(5) . ?
C21 H21A 0.9900 . ?
C21 H21B 0.9900 . ?
C22 H22A 0.9800 . ?
C22 H22B 0.9800 . ?
C22 H22C 0.9800 . ?
C23 C24 1.535(5) . ?
C23 H23A 0.9900 . ?
C23 H23B 0.9900 . ?
C24 H24A 0.9800 . ?
C24 H24B 0.9800 . ?
C24 H24C 0.9800 . ?
C25 C26 1.531(5) . ?
C25 H25A 0.9900 . ?
C25 H25B 0.9900 . ?
C26 H26A 0.9800 . ?
C26 H26B 0.9800 . ?
C26 H26C 0.9800 . ?
C27 C28 1.515(6) . ?
C27 H27A 0.9900 . ?
C27 H27B 0.9900 . ?
C28 H28A 0.9800 . ?
C28 H28B 0.9800 . ?
C28 H28C 0.9800 . ?
C29 C30 1.505(7) . ?
C29 H29A 0.9900 . ?
C29 H29B 0.9900 . ?
C30 H30A 0.9800 . ?
C30 H30B 0.9800 . ?
C30 H30C 0.9800 . ?
C33 C34 1.515(5) . ?
C33 H33A 0.9900 . ?
C33 H33B 0.9900 . ?
C34 H34A 0.9800 . ?
C34 H34B 0.9800 . ?
C34 H34C 0.9800 . ?
C35 C36 1.541(5) . ?
C35 H35A 0.9900 . ?
C35 H35B 0.9900 . ?
C36 H36A 0.9800 . ?
C36 H36B 0.9800 . ?
C36 H36C 0.9800 . ?
C37 C38 1.554(5) . ?
C37 H37A 0.9900 . ?
C37 H37B 0.9900 . ?
C38 C70 1.519(5) . ?
C38 H38A 0.9900 . ?
C38 H38B 0.9900 . ?
Fe51 N51 2.068(3) . ?
Fe51 N52 2.070(3) . ?
Fe51 N54 2.077(3) . ?
Fe51 N53 2.084(3) . ?
N51 C51 1.377(4) . ?
N51 C54 1.383(4) . ?
N52 C59 1.366(5) . ?
N52 C56 1.381(4) . ?
N53 C61 1.371(5) . ?
N53 C64 1.376(4) . ?
N54 C69 1.378(4) . ?
N54 C66 1.378(4) . ?
C51 C70 1.413(5) . ?
C51 C52 1.467(5) . ?
C52 C53 1.363(5) . ?
C52 C71 1.502(5) . ?
C53 C54 1.444(5) . ?
C53 C73 1.503(5) . ?
C54 C55 1.381(5) . ?
C55 C56 1.384(5) . ?
C55 H55A 0.9500 . ?
C56 C57 1.446(5) . ?
C57 C58 1.361(5) . ?
C57 C75 1.524(5) . ?
C58 C59 1.442(5) . ?
C58 C77 1.498(5) . ?
C59 C60 1.405(5) . ?
C60 C61 1.383(5) . ?
C60 H60A 0.9500 . ?
C61 C62 1.448(5) . ?
C62 C63 1.365(5) . ?
C62 C79 1.499(5) . ?
C63 C64 1.450(5) . ?
C63 C81 1.509(6) . ?
C64 C65 1.372(5) . ?
C65 C66 1.392(5) . ?
C65 H65A 0.9500 . ?
C66 C67 1.430(5) . ?
C67 C68 1.360(5) . ?
C67 C83 1.505(5) . ?
C68 C69 1.469(5) . ?
C68 C85 1.501(5) . ?
C69 C70 1.413(5) . ?
C71 C72 1.525(5) . ?
C71 H71A 0.9900 . ?
C71 H71B 0.9900 . ?
C72 H72A 0.9800 . ?
C72 H72B 0.9800 . ?
C72 H72C 0.9800 . ?
C73 C74 1.519(6) . ?
C73 H73A 0.9900 . ?
C73 H73B 0.9900 . ?
C74 H74A 0.9800 . ?
C74 H74B 0.9800 . ?
C74 H74C 0.9800 . ?
C75 C76 1.492(6) . ?
C75 H75A 0.9900 . ?
C75 H75B 0.9900 . ?
C76 H76A 0.9800 . ?
C76 H76B 0.9800 . ?
C76 H76C 0.9800 . ?
C77 C78 1.506(6) . ?
C77 H77A 0.9900 . ?
C77 H77B 0.9900 . ?
C78 H78A 0.9800 . ?
C78 H78B 0.9800 . ?
C78 H78C 0.9800 . ?
C79 C80 1.529(6) . ?
C79 H79A 0.9900 . ?
C79 H79B 0.9900 . ?
C80 H80A 0.9800 . ?
C80 H80B 0.9800 . ?
C80 H80C 0.9800 . ?
C81 C82 1.495(9) . ?
C81 H81A 0.9900 . ?
C81 H81B 0.9900 . ?
C82 H82A 0.9800 . ?
C82 H82B 0.9800 . ?
C82 H82C 0.9800 . ?
C83 C84 1.525(6) . ?
C83 H83A 0.9900 . ?
C83 H83B 0.9900 . ?
C84 H84A 0.9800 . ?
C84 H84B 0.9800 . ?
C84 H84C 0.9800 . ?
C85 C86 1.529(5) . ?
C85 H85A 0.9900 . ?
C85 H85B 0.9900 . ?
C86 H86A 0.9800 . ?
C86 H86B 0.9800 . ?
C86 H86C 0.9800 . ?
C1S C2S 1.333(13) . ?
C1S C6S 1.391(13) . ?
C1S H1SA 0.9500 . ?
C2S C3S 1.375(13) . ?
C2S H2SA 0.9500 . ?
C3S C4S 1.369(12) . ?
C3S H3SA 0.9500 . ?
C4S C5S 1.425(12) . ?
C4S H4SA 0.9500 . ?
C5S C6S 1.397(12) . ?
C5S C7S 1.474(12) . ?
C6S H6SA 0.9500 . ?
C7S H7SA 0.9800 . ?
C7S H7SB 0.9800 . ?
C7S H7SC 0.9800 . ?
C31 C32 1.576(11) . ?
C31 H31A 0.9900 . ?
C31 H31B 0.9900 . ?
C32 H32A 0.9800 . ?
C32 H32B 0.9800 . ?
C32 H32C 0.9800 . ?
C31A C32A 1.484(11) . ?
C31A H31C 0.9900 . ?
C31A H31D 0.9900 . ?
C32A H32D 0.9800 . ?
C32A H32E 0.9800 . ?
C32A H32F 0.9800 . ?
